data_7240772
loop_
_publ_author_name
'Lenartowicz, Pawe\/l'
'Witkowska, Danuta'
'\.Zyszka-Haberecht, Beata'
'Dziuk, B\/la\.zej'
'Ejsmont, Krzysztof'
'\'Swi\;atek-Koz\/lowska, Jolanta'
'Kafarski, Pawe\/l'

_publ_section_title
;
 A novel approach for obtaining \a,\b-diaminophosphonates bearing
 structurally diverse side chains and their interactions with transition
 metal ions studied by ITC
;
_journal_issue 40
_journal_name_full 'RSC Advances'
_journal_page_first 24045
_journal_page_last 24056
_journal_paper_doi 10.1039/D0RA03764H
_journal_volume 10
_journal_year 2020
_chemical_formula_sum 'C14 H20 N O5 P'
_chemical_formula_weight 313.28
_space_group_crystal_system monoclinic
_space_group_IT_number 14
_space_group_name_Hall '-P 2ybc'
_space_group_name_H-M_alt 'P 1 21/c 1'
_atom_sites_solution_hydrogens geom
_audit_creation_method SHELXL-2014/7
_audit_update_record
;
2019-06-23 deposited with the CCDC.	2020-06-17 downloaded from the CCDC.
;
_cell_angle_alpha 90
_cell_angle_beta 104.329(3)
_cell_angle_gamma 90
_cell_formula_units_Z 4
_cell_length_a 10.7418(3)
_cell_length_b 10.0430(2)
_cell_length_c 14.6765(4)
_cell_measurement_reflns_used 10172
_cell_measurement_temperature 100.0(1)
_cell_measurement_theta_max 25.993
_cell_measurement_theta_min 3.375
_cell_volume 1534.04(7)
_computing_cell_refinement 'CrysAlisCCD (Oxford Diffraction Ltd., 2008)'
_computing_data_collection 'CrysAlisCCD (Oxford Diffraction Ltd., 2008)'
_computing_data_reduction 'CrysAlisCCD (Oxford Diffraction Ltd., 2008)'
_computing_molecular_graphics 'SHELXTL (Sheldrick, 2008)'
_computing_publication_material 'SHELXL-2014/7 (Sheldrick, 2014)'
_computing_structure_refinement 'SHELXL-2014/7 (Sheldrick, 2014)'
_computing_structure_solution 'SHELXS-2014/7 (Sheldrick, 2014)'
_diffrn_ambient_temperature 100.0(1)
_diffrn_detector_area_resol_mean '1024 x 1024 with blocks 2 x 2'
_diffrn_measured_fraction_theta_full 0.991
_diffrn_measured_fraction_theta_max 0.989
_diffrn_measurement_device_type Xcalibur
_diffrn_measurement_method \w--scan
_diffrn_radiation_monochromator graphite
_diffrn_radiation_source 'fine-focus sealed tube'
_diffrn_radiation_type MoK\a
_diffrn_radiation_wavelength 0.71073
_diffrn_reflns_av_R_equivalents 0.0194
_diffrn_reflns_av_unetI/netI 0.0241
_diffrn_reflns_Laue_measured_fraction_full 0.991
_diffrn_reflns_Laue_measured_fraction_max 0.989
_diffrn_reflns_limit_h_max 13
_diffrn_reflns_limit_h_min -13
_diffrn_reflns_limit_k_max 12
_diffrn_reflns_limit_k_min -6
_diffrn_reflns_limit_l_max 18
_diffrn_reflns_limit_l_min -18
_diffrn_reflns_number 10172
_diffrn_reflns_point_group_measured_fraction_full 0.991
_diffrn_reflns_point_group_measured_fraction_max 0.989
_diffrn_reflns_theta_full 25.242
_diffrn_reflns_theta_max 25.993
_diffrn_reflns_theta_min 3.375
_exptl_absorpt_coefficient_mu 0.200
_exptl_absorpt_correction_type none
_exptl_crystal_colour colourless
_exptl_crystal_density_diffrn 1.356
_exptl_crystal_density_method 'not measured'
_exptl_crystal_description plate
_exptl_crystal_F_000 664
_exptl_crystal_size_max 0.04
_exptl_crystal_size_mid 0.03
_exptl_crystal_size_min 0.02
_refine_diff_density_max 0.383
_refine_diff_density_min -0.342
_refine_diff_density_rms 0.043
_refine_ls_extinction_method none
_refine_ls_goodness_of_fit_ref 1.070
_refine_ls_hydrogen_treatment constr
_refine_ls_matrix_type full
_refine_ls_number_parameters 192
_refine_ls_number_reflns 2987
_refine_ls_number_restraints 0
_refine_ls_restrained_S_all 1.070
_refine_ls_R_factor_all 0.0360
_refine_ls_R_factor_gt 0.0280
_refine_ls_shift/su_max 0.000
_refine_ls_shift/su_mean 0.000
_refine_ls_structure_factor_coef Fsqd
_refine_ls_weighting_details 'w=1/[\s^2^(Fo^2^)+(0.0465P)^2^] where P=(Fo^2^+2Fc^2^)/3'
_refine_ls_weighting_scheme calc
_refine_ls_wR_factor_gt 0.0754
_refine_ls_wR_factor_ref 0.0773
_reflns_Friedel_coverage 0.000
_reflns_number_gt 2459
_reflns_number_total 2987
_reflns_threshold_expression 'I > 2\s(I)'
_cod_data_source_file d0ra03764h2.cif
_cod_data_source_block BD269_a
_cod_depositor_comments 'Adding full bibliography for 7240772--7240773.cif.'
_cod_original_sg_symbol_H-M 'P 21/c'
_cod_database_code 7240772
_shelx_shelxl_version_number 2014/7
_shelx_space_group_comment
;
The symmetry employed for this shelxl refinement is uniquely defined
by the following loop, which should always be used as a source of
symmetry information in preference to the above space-group names.
They are only intended as comments.
;

loop_
_space_group_symop_operation_xyz
'x, y, z'
'-x, y+1/2, -z+1/2'
'-x, -y, -z'
'x, -y-1/2, z-1/2'

loop_
_atom_site_label
_atom_site_type_symbol
_atom_site_fract_x
_atom_site_fract_y
_atom_site_fract_z
_atom_site_U_iso_or_equiv
_atom_site_adp_type
_atom_site_occupancy
_atom_site_site_symmetry_order
_atom_site_calc_flag
_atom_site_refinement_flags_posn
_atom_site_refinement_flags_adp
_atom_site_refinement_flags_occupancy
_atom_site_disorder_assembly
_atom_site_disorder_group
P1 P 0.50761(3) 0.98631(3) 0.23504(2) 0.01291(11) Uani 1 1 d . . . . .
O1 O 0.21046(8) 0.71102(8) 0.35949(6) 0.0155(2) Uani 1 1 d . . . . .
N1 N 0.32166(10) 0.85907(10) 0.30037(8) 0.0138(2) Uani 1 1 d . . . . .
H1 H 0.3608 0.7891 0.2881 0.017 Uiso 1 1 calc R U . . .
C1 C 0.11550(13) 0.68106(13) 0.41193(10) 0.0190(3) Uani 1 1 d . . . . .
H1A H 0.0316 0.7135 0.3783 0.023 Uiso 1 1 calc R U . . .
H1B H 0.1388 0.7233 0.4732 0.023 Uiso 1 1 calc R U . . .
O2 O 0.16424(9) 0.92914(9) 0.37088(6) 0.0188(2) Uani 1 1 d . . . . .
C2 C 0.11287(12) 0.53268(13) 0.42240(10) 0.0157(3) Uani 1 1 d . . . . .
O3 O 0.54002(9) 1.12041(9) 0.20855(7) 0.0188(2) Uani 1 1 d . . . . .
C3 C 0.17551(12) 0.47243(13) 0.50682(9) 0.0168(3) Uani 1 1 d . . . . .
H3 H 0.2190 0.5245 0.5571 0.020 Uiso 1 1 calc R U . . .
C4 C 0.17325(13) 0.33483(13) 0.51622(10) 0.0184(3) Uani 1 1 d . . . . .
H4 H 0.2152 0.2951 0.5727 0.022 Uiso 1 1 calc R U . . .
O4 O 0.61442(9) 0.91981(9) 0.31608(6) 0.0170(2) Uani 1 1 d . . . . .
C5 C 0.10882(13) 0.25672(14) 0.44174(10) 0.0190(3) Uani 1 1 d . . . . .
H5 H 0.1082 0.1646 0.4479 0.023 Uiso 1 1 calc R U . . .
O5 O 0.48361(8) 0.87841(9) 0.15551(6) 0.0157(2) Uani 1 1 d . . . . .
C6 C 0.04528(13) 0.31618(14) 0.35793(10) 0.0202(3) Uani 1 1 d . . . . .
H6 H 0.0011 0.2639 0.3080 0.024 Uiso 1 1 calc R U . . .
C7 C 0.04744(13) 0.45357(14) 0.34827(10) 0.0184(3) Uani 1 1 d . . . . .
H7 H 0.0048 0.4929 0.2918 0.022 Uiso 1 1 calc R U . . .
C8 C 0.22670(12) 0.84258(12) 0.34578(9) 0.0130(3) Uani 1 1 d . . . . .
C9 C 0.36014(12) 0.98329(12) 0.27206(9) 0.0124(3) Uani 1 1 d . . . . .
C10 C 0.29974(13) 1.09906(13) 0.27104(9) 0.0172(3) Uani 1 1 d . . . . .
H10A H 0.2237 1.1033 0.2904 0.021 Uiso 1 1 calc R U . . .
H10B H 0.3335 1.1757 0.2509 0.021 Uiso 1 1 calc R U . . .
C11 C 0.69474(13) 1.00231(13) 0.38926(10) 0.0201(3) Uani 1 1 d . . . . .
H11A H 0.7011 0.9621 0.4503 0.024 Uiso 1 1 calc R U . . .
H11B H 0.6562 1.0897 0.3890 0.024 Uiso 1 1 calc R U . . .
C12 C 0.82652(13) 1.01579(15) 0.37224(11) 0.0263(3) Uani 1 1 d . . . . .
H12A H 0.8621 0.9289 0.3682 0.040 Uiso 1 1 calc R U . . .
H12B H 0.8810 1.0642 0.4232 0.040 Uiso 1 1 calc R U . . .
H12C H 0.8207 1.0629 0.3144 0.040 Uiso 1 1 calc R U . . .
C13 C 0.57077(13) 0.87032(13) 0.09261(9) 0.0162(3) Uani 1 1 d . . . . .
H13A H 0.6561 0.8439 0.1277 0.019 Uiso 1 1 calc R U . . .
H13B H 0.5768 0.9562 0.0638 0.019 Uiso 1 1 calc R U . . .
C14 C 0.51595(14) 0.76842(14) 0.01866(10) 0.0207(3) Uani 1 1 d . . . . .
H14A H 0.4277 0.7895 -0.0099 0.031 Uiso 1 1 calc R U . . .
H14B H 0.5211 0.6818 0.0471 0.031 Uiso 1 1 calc R U . . .
H14C H 0.5640 0.7688 -0.0285 0.031 Uiso 1 1 calc R U . . .

loop_
_atom_site_aniso_label
_atom_site_aniso_U_11
_atom_site_aniso_U_22
_atom_site_aniso_U_33
_atom_site_aniso_U_23
_atom_site_aniso_U_13
_atom_site_aniso_U_12
P1 0.01316(18) 0.01086(18) 0.01577(19) 0.00026(14) 0.00559(14) -0.00138(13)
O1 0.0164(5) 0.0117(5) 0.0222(5) 0.0013(4) 0.0117(4) -0.0014(4)
N1 0.0154(6) 0.0087(5) 0.0202(6) 0.0000(5) 0.0095(5) 0.0012(4)
C1 0.0193(7) 0.0180(7) 0.0248(7) 0.0027(6) 0.0153(6) 0.0003(6)
O2 0.0210(5) 0.0141(5) 0.0251(5) -0.0007(4) 0.0127(4) 0.0030(4)
C2 0.0133(6) 0.0162(7) 0.0214(7) 0.0005(6) 0.0114(6) -0.0013(5)
O3 0.0210(5) 0.0135(5) 0.0242(5) 0.0016(4) 0.0100(4) -0.0027(4)
C3 0.0149(7) 0.0202(7) 0.0166(7) -0.0011(6) 0.0062(6) -0.0025(6)
C4 0.0165(7) 0.0214(7) 0.0187(7) 0.0052(6) 0.0071(6) 0.0011(6)
O4 0.0146(5) 0.0146(5) 0.0203(5) 0.0006(4) 0.0017(4) -0.0018(4)
C5 0.0176(7) 0.0146(7) 0.0275(8) 0.0014(6) 0.0107(6) -0.0011(5)
O5 0.0164(5) 0.0158(5) 0.0176(5) -0.0024(4) 0.0093(4) -0.0033(4)
C6 0.0179(7) 0.0209(7) 0.0218(7) -0.0040(6) 0.0053(6) -0.0043(6)
C7 0.0165(7) 0.0217(7) 0.0173(7) 0.0037(6) 0.0050(6) 0.0003(6)
C8 0.0125(6) 0.0125(6) 0.0128(6) 0.0000(5) 0.0010(5) -0.0003(5)
C9 0.0128(6) 0.0118(6) 0.0128(6) -0.0003(5) 0.0035(5) -0.0027(5)
C10 0.0178(7) 0.0142(7) 0.0212(7) 0.0009(6) 0.0075(6) -0.0013(6)
C11 0.0179(7) 0.0218(8) 0.0187(7) -0.0041(6) 0.0010(6) -0.0005(6)
C12 0.0174(7) 0.0277(8) 0.0324(9) 0.0018(7) 0.0033(7) -0.0058(6)
C13 0.0153(7) 0.0193(7) 0.0170(7) 0.0019(6) 0.0094(6) 0.0012(6)
C14 0.0212(7) 0.0242(8) 0.0185(7) -0.0023(6) 0.0083(6) -0.0003(6)

loop_
_atom_type_symbol
_atom_type_description
_atom_type_scat_dispersion_real
_atom_type_scat_dispersion_imag
_atom_type_scat_source
C C 0.0033 0.0016 'International Tables Vol C Tables 4.2.6.8 and 6.1.1.4'
H H 0.0000 0.0000 'International Tables Vol C Tables 4.2.6.8 and 6.1.1.4'
O O 0.0106 0.0060 'International Tables Vol C Tables 4.2.6.8 and 6.1.1.4'
N N 0.0061 0.0033 'International Tables Vol C Tables 4.2.6.8 and 6.1.1.4'
P P 0.1023 0.0942 'International Tables Vol C Tables 4.2.6.8 and 6.1.1.4'

loop_
_geom_angle_atom_site_label_1
_geom_angle_atom_site_label_2
_geom_angle_atom_site_label_3
_geom_angle
_geom_angle_site_symmetry_1
_geom_angle_site_symmetry_3
_geom_angle_publ_flag
O3 P1 O5 116.33(5) . . ?
O3 P1 O4 114.28(5) . . ?
O5 P1 O4 102.90(5) . . ?
O3 P1 C9 112.34(6) . . ?
O5 P1 C9 102.63(5) . . ?
O4 P1 C9 107.16(5) . . ?
C8 O1 C1 114.44(10) . . ?
C8 N1 C9 124.25(11) . . ?
C8 N1 H1 117.9 . . ?
C9 N1 H1 117.9 . . ?
O1 C1 C2 107.07(10) . . ?
O1 C1 H1A 110.3 . . ?
C2 C1 H1A 110.3 . . ?
O1 C1 H1B 110.3 . . ?
C2 C1 H1B 110.3 . . ?
H1A C1 H1B 108.6 . . ?
C7 C2 C3 119.17(13) . . ?
C7 C2 C1 120.45(12) . . ?
C3 C2 C1 120.38(12) . . ?
C4 C3 C2 120.25(12) . . ?
C4 C3 H3 119.9 . . ?
C2 C3 H3 119.9 . . ?
C5 C4 C3 120.20(13) . . ?
C5 C4 H4 119.9 . . ?
C3 C4 H4 119.9 . . ?
C11 O4 P1 120.06(8) . . ?
C4 C5 C6 119.81(13) . . ?
C4 C5 H5 120.1 . . ?
C6 C5 H5 120.1 . . ?
C13 O5 P1 119.53(8) . . ?
C5 C6 C7 120.15(13) . . ?
C5 C6 H6 119.9 . . ?
C7 C6 H6 119.9 . . ?
C6 C7 C2 120.43(13) . . ?
C6 C7 H7 119.8 . . ?
C2 C7 H7 119.8 . . ?
O2 C8 O1 123.66(12) . . ?
O2 C8 N1 126.98(12) . . ?
O1 C8 N1 109.36(10) . . ?
C10 C9 N1 126.85(12) . . ?
C10 C9 P1 116.47(10) . . ?
N1 C9 P1 116.67(9) . . ?
C9 C10 H10A 120.0 . . ?
C9 C10 H10B 120.0 . . ?
H10A C10 H10B 120.0 . . ?
O4 C11 C12 109.80(11) . . ?
O4 C11 H11A 109.7 . . ?
C12 C11 H11A 109.7 . . ?
O4 C11 H11B 109.7 . . ?
C12 C11 H11B 109.7 . . ?
H11A C11 H11B 108.2 . . ?
C11 C12 H12A 109.5 . . ?
C11 C12 H12B 109.5 . . ?
H12A C12 H12B 109.5 . . ?
C11 C12 H12C 109.5 . . ?
H12A C12 H12C 109.5 . . ?
H12B C12 H12C 109.5 . . ?
O5 C13 C14 107.14(10) . . ?
O5 C13 H13A 110.3 . . ?
C14 C13 H13A 110.3 . . ?
O5 C13 H13B 110.3 . . ?
C14 C13 H13B 110.3 . . ?
H13A C13 H13B 108.5 . . ?
C13 C14 H14A 109.5 . . ?
C13 C14 H14B 109.5 . . ?
H14A C14 H14B 109.5 . . ?
C13 C14 H14C 109.5 . . ?
H14A C14 H14C 109.5 . . ?
H14B C14 H14C 109.5 . . ?

loop_
_geom_bond_atom_site_label_1
_geom_bond_atom_site_label_2
_geom_bond_distance
_geom_bond_site_symmetry_2
_geom_bond_publ_flag
P1 O3 1.4673(9) . ?
P1 O5 1.5666(9) . ?
P1 O4 1.5816(9) . ?
P1 C9 1.7977(13) . ?
O1 C8 1.3542(15) . ?
O1 C1 1.4532(15) . ?
N1 C8 1.3597(16) . ?
N1 C9 1.4088(16) . ?
N1 H1 0.8600 . ?
C1 C2 1.4991(18) . ?
C1 H1A 0.9700 . ?
C1 H1B 0.9700 . ?
O2 C8 1.2099(15) . ?
C2 C7 1.3894(19) . ?
C2 C3 1.3933(18) . ?
C3 C4 1.3896(19) . ?
C3 H3 0.9300 . ?
C4 C5 1.3838(19) . ?
C4 H4 0.9300 . ?
O4 C11 1.4579(15) . ?
C5 C6 1.386(2) . ?
C5 H5 0.9300 . ?
O5 C13 1.4707(14) . ?
C6 C7 1.3879(18) . ?
C6 H6 0.9300 . ?
C7 H7 0.9300 . ?
C9 C10 1.3296(17) . ?
C10 H10A 0.9300 . ?
C10 H10B 0.9300 . ?
C11 C12 1.5032(19) . ?
C11 H11A 0.9700 . ?
C11 H11B 0.9700 . ?
C12 H12A 0.9600 . ?
C12 H12B 0.9600 . ?
C12 H12C 0.9600 . ?
C13 C14 1.5019(18) . ?
C13 H13A 0.9700 . ?
C13 H13B 0.9700 . ?
C14 H14A 0.9600 . ?
C14 H14B 0.9600 . ?
C14 H14C 0.9600 . ?

loop_
_geom_hbond_atom_site_label_D
_geom_hbond_atom_site_label_H
_geom_hbond_atom_site_label_A
_geom_hbond_distance_DH
_geom_hbond_distance_HA
_geom_hbond_distance_DA
_geom_hbond_angle_DHA
_geom_hbond_site_symmetry_A
N1 H1 O3 0.86 2.00 2.8401(14) 166.9 2_645
C10 H10A O2 0.93 2.29 2.8695(16) 120.1 .
C14 H14A O1 0.96 2.63 3.5318(17) 157.0 4_575

loop_
_geom_torsion_atom_site_label_1
_geom_torsion_atom_site_label_2
_geom_torsion_atom_site_label_3
_geom_torsion_atom_site_label_4
_geom_torsion
_geom_torsion_site_symmetry_1
_geom_torsion_site_symmetry_2
_geom_torsion_site_symmetry_3
_geom_torsion_site_symmetry_4
_geom_torsion_publ_flag
C8 O1 C1 C2 -178.57(10) . . . . ?
O1 C1 C2 C7 -78.83(15) . . . . ?
O1 C1 C2 C3 101.51(14) . . . . ?
C7 C2 C3 C4 0.54(19) . . . . ?
C1 C2 C3 C4 -179.79(12) . . . . ?
C2 C3 C4 C5 0.0(2) . . . . ?
O3 P1 O4 C11 32.10(11) . . . . ?
O5 P1 O4 C11 159.15(9) . . . . ?
C9 P1 O4 C11 -93.06(10) . . . . ?
C3 C4 C5 C6 -0.69(19) . . . . ?
O3 P1 O5 C13 43.69(11) . . . . ?
O4 P1 O5 C13 -82.04(9) . . . . ?
C9 P1 O5 C13 166.76(9) . . . . ?
C4 C5 C6 C7 0.7(2) . . . . ?
C5 C6 C7 C2 -0.2(2) . . . . ?
C3 C2 C7 C6 -0.48(19) . . . . ?
C1 C2 C7 C6 179.86(12) . . . . ?
C1 O1 C8 O2 -3.16(18) . . . . ?
C1 O1 C8 N1 177.01(10) . . . . ?
C9 N1 C8 O2 -2.2(2) . . . . ?
C9 N1 C8 O1 177.62(11) . . . . ?
C8 N1 C9 C10 -11.3(2) . . . . ?
C8 N1 C9 P1 167.72(10) . . . . ?
O3 P1 C9 C10 0.06(13) . . . . ?
O5 P1 C9 C10 -125.65(11) . . . . ?
O4 P1 C9 C10 126.38(10) . . . . ?
O3 P1 C9 N1 -179.06(9) . . . . ?
O5 P1 C9 N1 55.24(10) . . . . ?
O4 P1 C9 N1 -52.74(10) . . . . ?
P1 O4 C11 C12 -104.59(11) . . . . ?
P1 O5 C13 C14 -174.30(9) . . . . ?
